data_7200402
loop_
_publ_author_name
'Katagiri, Toshimasa'
'Takahashi, Satoshi'
'Tanaka, Yasuhiro'
'Kawabata, Kouji'
'Hattori, Yoshiyuki'
'Kaneko, Katsumi'
'Uneyama, Kenji'

_publ_section_title
;
 Gas storage in soft 1D nano-tunnels by the induced fit of a serration
 structure
;
_journal_issue 2
_journal_name_full CrystEngComm
_journal_page_first 347
_journal_paper_doi 10.1039/b814508c
_journal_volume 11
_journal_year 2009
_chemical_absolute_configuration syn
_chemical_formula_moiety 'C16 H24 F6 O6, (C6H14)0.30, (C4H10O)0.08'
_chemical_formula_sum 'C18.12 H29 F6 O6.08'
_chemical_formula_weight 458.13
_chemical_melting_point 339
_chemical_name_common
;(S,S)-(-)-decamethylene bis(3,3,3-trifluorolactate) hexane
ether mixed solvate
;
_chemical_optical_rotation '[\a]^25^~D~= -3.78 (c = 1.1, acetone)'
_space_group_IT_number 18
_symmetry_cell_setting orthorhombic
_symmetry_Int_Tables_number 18
_symmetry_space_group_name_Hall 'P 2 2ab'
_symmetry_space_group_name_H-M 'P 21 21 2'
_atom_sites_solution_hydrogens geom
_atom_sites_solution_primary direct
_atom_sites_solution_secondary difmap
_audit_creation_method SHELXL-97
_cell_angle_alpha 90.00
_cell_angle_beta 90.00
_cell_angle_gamma 90.00
_cell_formula_units_Z 2
_cell_length_a 28.6832(8)
_cell_length_b 5.0572(1)
_cell_length_c 7.9245(3)
_cell_measurement_reflns_used 13317
_cell_measurement_temperature 100(1)
_cell_measurement_theta_max 27.5
_cell_measurement_theta_min 2.1
_cell_volume 1149.50(6)
_computing_cell_refinement 'PAPID-AUTO (Rigaku)'
_computing_data_collection 'RAPID-AUTO (Rigaku)'
_computing_data_reduction 'teXsan Ver. 1.11 (MSC)'
_computing_molecular_graphics 'Mercury Ver. 1.3 (Bruno et al., 2002)'
_computing_publication_material 'WinGX Ver. 1.7 (Farrugia, 1999)'
_computing_structure_refinement 'SHELXL-97 (Sheldrick, 1997)'
_computing_structure_solution 'SAPI91 (Rigaku, 1991)'
_diffrn_ambient_temperature 100(1)
_diffrn_detector_area_resol_mean 10
_diffrn_measured_fraction_theta_full 0.976
_diffrn_measured_fraction_theta_max 0.936
_diffrn_measurement_device_type 'Rigaku RAXIS-IV Imaging Plate'
_diffrn_measurement_method \w
_diffrn_radiation_monochromator graphite
_diffrn_radiation_source 'Rigaku rotating anode'
_diffrn_radiation_type MoK\a
_diffrn_radiation_wavelength 0.71069
_diffrn_reflns_av_R_equivalents 0.0086
_diffrn_reflns_limit_h_max 34
_diffrn_reflns_limit_h_min -34
_diffrn_reflns_limit_k_max 6
_diffrn_reflns_limit_k_min -5
_diffrn_reflns_limit_l_max 9
_diffrn_reflns_limit_l_min -9
_diffrn_reflns_number 2511
_diffrn_reflns_theta_full 25.50
_diffrn_reflns_theta_max 27.50
_diffrn_reflns_theta_min 1.42
_exptl_absorpt_coefficient_mu 0.128
_exptl_absorpt_correction_T_max 0.987
_exptl_absorpt_correction_T_min 0.790
_exptl_absorpt_correction_type multi-scan
_exptl_absorpt_process_details
;
(HIGASHI, T. (1995). Abscor - Empirical Absorption Correction
based on Fourier Series Approximation. Rigaku Corporation, Tokyo, Japan.)
;
_exptl_crystal_colour colorless
_exptl_crystal_density_diffrn 1.324
_exptl_crystal_density_method 'not measured'
_exptl_crystal_description needle
_exptl_crystal_F_000 481
_exptl_crystal_size_max 0.300
_exptl_crystal_size_mid 0.100
_exptl_crystal_size_min 0.100
_platon_squeeze_details
;
Although there were four peaks within the void from Fourier difference map,
the highly disordered solvents within the void were not crystallographically
well defined.

The SQUEEZE routine of the program PLATON was used
in order to eliminate the contribution of disordered solvents molecules,
thereby a final model based only on the ordered part of the crystal structure
was obtained.

The SQUEEZE routine suggested that
a total potential solvent area volume of 206.9 Ang^3^[18.0% of cell volume],
and a void electron population of 73 per cell.

Refinement after the SQUEEZE routine gave significantly improved R values.
[R values before SQUEEZE]
R1 = 0.121 for >2sigma(I) data
R1 = 0.142 , wR2 = 0.360, GooF = S = 1.83 for all data
( 1496 data and 0 restraint / 128 parameters)

;
_refine_diff_density_max 0.191
_refine_diff_density_min -0.200
_refine_diff_density_rms 0.054
_refine_ls_abs_structure_details
; The absolute configuration was assigned to agree with
that of its precursor (S)-trifluorolactic acid at the chiral centre C2.
This compound has no atom heavier than Si and analyzed by
Mo radiation so that Flack parameter is not listed.
Friedel pairs were merged before refinement.
;
_refine_ls_extinction_coef 0.046(5)
_refine_ls_extinction_expression Fc^*^=kFc[1+0.001xFc^2^\l^3^/sin(2\q)]^-1/4^
_refine_ls_extinction_method SHELXL
_refine_ls_goodness_of_fit_ref 1.121
_refine_ls_hydrogen_treatment mixed
_refine_ls_matrix_type full
_refine_ls_number_parameters 128
_refine_ls_number_reflns 1274
_refine_ls_number_restraints 0
_refine_ls_restrained_S_all 1.121
_refine_ls_R_factor_all 0.0379
_refine_ls_R_factor_gt 0.0361
_refine_ls_shift/su_max 0.000
_refine_ls_shift/su_mean 0.000
_refine_ls_structure_factor_coef Fsqd
_refine_ls_weighting_details 'calc w=1/[\s^2^(Fo^2^)+(0.0616P)^2^+0.1844P] where P=(Fo^2^+2Fc^2^)/3'
_refine_ls_weighting_scheme calc
_refine_ls_wR_factor_gt 0.0941
_refine_ls_wR_factor_ref 0.0949
_reflns_number_gt 1200
_reflns_number_total 1274
_reflns_threshold_expression >2sigma(I)
_cod_data_source_file b814508c.txt
_cod_data_source_block 3g_hexane_ether_mixed_solvate
_cod_original_sg_symbol_H-M 'P 21 21 2 '
_cod_database_code 7200402

loop_
_symmetry_equiv_pos_as_xyz
'x, y, z'
'-x, -y, z'
'x+1/2, -y+1/2, -z'
'-x+1/2, y+1/2, -z'

loop_
_atom_site_label
_atom_site_type_symbol
_atom_site_fract_x
_atom_site_fract_y
_atom_site_fract_z
_atom_site_U_iso_or_equiv
_atom_site_adp_type
_atom_site_occupancy
_atom_site_symmetry_multiplicity
_atom_site_calc_flag
_atom_site_refinement_flags
_atom_site_disorder_assembly
_atom_site_disorder_group
F1 F 0.14329(5) 0.2442(3) -0.05708(17) 0.0447(4) Uani 1 1 d . . .
F2 F 0.13264(5) 0.6214(3) 0.0598(2) 0.0485(4) Uani 1 1 d . . .
F3 F 0.12136(5) 0.2628(4) 0.20115(17) 0.0505(5) Uani 1 1 d . . .
O1 O 0.22652(6) 0.4749(3) 0.00716(17) 0.0293(4) Uani 1 1 d . . .
O2 O 0.22802(5) 0.7685(3) 0.28282(18) 0.0252(3) Uani 1 1 d . . .
O3 O 0.18564(4) 0.4694(3) 0.42813(17) 0.0206(3) Uani 1 1 d . . .
C1 C 0.14860(8) 0.3781(5) 0.0871(3) 0.0312(5) Uani 1 1 d . . .
C2 C 0.19943(7) 0.3809(4) 0.1413(3) 0.0221(4) Uani 1 1 d . . .
H2 H 0.2093 0.2016 0.1714 0.027 Uiso 1 1 calc R . .
C3 C 0.20618(6) 0.5650(4) 0.2914(2) 0.0198(4) Uani 1 1 d . . .
C4 C 0.18910(7) 0.6285(4) 0.5823(3) 0.0229(4) Uani 1 1 d . . .
H4A H 0.2200 0.7054 0.5895 0.027 Uiso 1 1 calc R . .
H4B H 0.1847 0.5152 0.6798 0.027 Uiso 1 1 calc R . .
C5 C 0.15310(6) 0.8467(4) 0.5851(3) 0.0232(4) Uani 1 1 d . . .
H5A H 0.1581 0.9603 0.4881 0.028 Uiso 1 1 calc R . .
H5B H 0.1578 0.9528 0.6856 0.028 Uiso 1 1 calc R . .
C6 C 0.10295(7) 0.7499(4) 0.5827(3) 0.0245(4) Uani 1 1 d . . .
H6A H 0.0977 0.6357 0.6792 0.029 Uiso 1 1 calc R . .
H6B H 0.0978 0.6461 0.4814 0.029 Uiso 1 1 calc R . .
C7 C 0.06792(7) 0.9771(4) 0.5873(3) 0.0263(4) Uani 1 1 d . . .
H7A H 0.0733 1.0811 0.6884 0.032 Uiso 1 1 calc R . .
H7B H 0.0732 1.0910 0.4907 0.032 Uiso 1 1 calc R . .
C8 C 0.01740(6) 0.8849(4) 0.5855(3) 0.0272(5) Uani 1 1 d . . .
H8A H 0.0118 0.7751 0.6838 0.033 Uiso 1 1 calc R . .
H8B H 0.0122 0.7772 0.4860 0.033 Uiso 1 1 calc R . .
H1 H 0.2397 0.3546 -0.0484 0.050 Uiso 1 1 d . . .

loop_
_atom_site_aniso_label
_atom_site_aniso_U_11
_atom_site_aniso_U_22
_atom_site_aniso_U_33
_atom_site_aniso_U_23
_atom_site_aniso_U_13
_atom_site_aniso_U_12
F1 0.0575(8) 0.0559(9) 0.0207(6) -0.0135(7) 0.0006(6) -0.0173(8)
F2 0.0409(7) 0.0493(8) 0.0552(10) -0.0090(8) -0.0158(7) 0.0134(6)
F3 0.0428(7) 0.0853(12) 0.0233(7) -0.0060(8) 0.0065(6) -0.0325(8)
O1 0.0412(8) 0.0228(7) 0.0237(7) -0.0014(7) 0.0182(6) 0.0001(6)
O2 0.0289(7) 0.0242(7) 0.0226(7) 0.0020(6) 0.0032(6) -0.0072(6)
O3 0.0265(6) 0.0193(6) 0.0159(6) 0.0003(6) 0.0033(6) -0.0011(5)
C1 0.0357(11) 0.0395(12) 0.0183(9) -0.0063(10) 0.0030(9) -0.0075(10)
C2 0.0299(10) 0.0176(9) 0.0188(9) 0.0011(8) 0.0082(8) 0.0004(8)
C3 0.0204(8) 0.0214(9) 0.0176(9) 0.0031(8) 0.0010(8) 0.0022(7)
C4 0.0260(9) 0.0277(10) 0.0149(8) -0.0033(8) -0.0007(8) -0.0014(8)
C5 0.0276(9) 0.0223(9) 0.0198(9) -0.0043(9) 0.0023(8) -0.0023(8)
C6 0.0265(9) 0.0211(10) 0.0259(9) -0.0005(9) 0.0018(8) -0.0003(8)
C7 0.0285(10) 0.0223(9) 0.0279(10) -0.0028(10) 0.0023(8) 0.0010(8)
C8 0.0273(9) 0.0209(9) 0.0336(11) -0.0004(9) -0.0001(9) -0.0007(8)

loop_
_atom_type_symbol
_atom_type_description
_atom_type_scat_dispersion_real
_atom_type_scat_dispersion_imag
_atom_type_scat_source
C C 0.0033 0.0016 'International Tables Vol C Tables 4.2.6.8 and 6.1.1.4'
H H 0 0 'International Tables Vol C Tables 4.2.6.8 and 6.1.1.4'
F F 0.0171 0.0103 'International Tables Vol C Tables 4.2.6.8 and 6.1.1.4'
O O 0.0106 0.006 'International Tables Vol C Tables 4.2.6.8 and 6.1.1.4'

loop_
_geom_angle_atom_site_label_1
_geom_angle_atom_site_label_2
_geom_angle_atom_site_label_3
_geom_angle
_geom_angle_site_symmetry_1
_geom_angle_site_symmetry_3
_geom_angle_publ_flag
C2 O1 H1 114.00 . . no
C3 O3 C4 116.82(14) . . no
F3 C1 F2 108.3(2) . . no
F3 C1 F1 106.97(17) . . no
F2 C1 F1 106.88(19) . . no
F3 C1 C2 112.08(19) . . no
F2 C1 C2 111.55(18) . . no
F1 C1 C2 110.84(18) . . no
O1 C2 C1 108.73(17) . . no
O1 C2 C3 108.37(15) . . no
C1 C2 C3 110.39(16) . . no
O1 C2 H2 109.8 . . no
C1 C2 H2 109.8 . . no
C3 C2 H2 109.8 . . no
O2 C3 O3 126.03(18) . . no
O2 C3 C2 122.90(17) . . no
O3 C3 C2 111.06(15) . . no
O3 C4 C5 111.50(15) . . no
O3 C4 H4A 109.3 . . no
C5 C4 H4A 109.3 . . no
O3 C4 H4B 109.3 . . no
C5 C4 H4B 109.3 . . no
H4A C4 H4B 108.0 . . no
C4 C5 C6 114.27(16) . . no
C4 C5 H5A 108.7 . . no
C6 C5 H5A 108.7 . . no
C4 C5 H5B 108.7 . . no
C6 C5 H5B 108.7 . . no
H5A C5 H5B 107.6 . . no
C5 C6 C7 112.33(16) . . no
C5 C6 H6A 109.1 . . no
C7 C6 H6A 109.1 . . no
C5 C6 H6B 109.1 . . no
C7 C6 H6B 109.1 . . no
H6A C6 H6B 107.9 . . no
C8 C7 C6 113.30(17) . . no
C8 C7 H7A 108.9 . . no
C6 C7 H7A 108.9 . . no
C8 C7 H7B 108.9 . . no
C6 C7 H7B 108.9 . . no
H7A C7 H7B 107.7 . . no
C7 C8 C8 112.8(2) . 2_575 no
C7 C8 H8A 109.0 . . no
C8 C8 H8A 109.0 2_575 . no
C7 C8 H8B 109.0 . . no
C8 C8 H8B 109.0 2_575 . no
H8A C8 H8B 107.8 . . no

loop_
_geom_bond_atom_site_label_1
_geom_bond_atom_site_label_2
_geom_bond_distance
_geom_bond_site_symmetry_2
_geom_bond_publ_flag
F1 C1 1.337(3) . no
F2 C1 1.330(3) . no
F3 C1 1.330(3) . no
O1 C2 1.399(2) . no
O1 H1 0.8400 . no
O2 C3 1.206(2) . no
O3 C3 1.325(2) . no
O3 C4 1.466(2) . no
C1 C2 1.520(3) . no
C2 C3 1.523(3) . no
C2 H2 0.9800 . no
C4 C5 1.511(3) . no
C4 H4A 0.9700 . no
C4 H4B 0.9700 . no
C5 C6 1.520(3) . no
C5 H5A 0.9700 . no
C5 H5B 0.9700 . no
C6 C7 1.527(3) . no
C6 H6A 0.9700 . no
C6 H6B 0.9700 . no
C7 C8 1.522(3) . no
C7 H7A 0.9700 . no
C7 H7B 0.9700 . no
C8 C8 1.533(4) 2_575 no
C8 H8A 0.9700 . no
C8 H8B 0.9700 . no

loop_
_geom_torsion_atom_site_label_1
_geom_torsion_atom_site_label_2
_geom_torsion_atom_site_label_3
_geom_torsion_atom_site_label_4
_geom_torsion
_geom_torsion_site_symmetry_1
_geom_torsion_site_symmetry_2
_geom_torsion_site_symmetry_3
_geom_torsion_site_symmetry_4
_geom_torsion_publ_flag
F3 C1 C2 O1 172.82(17) . . . . no
F2 C1 C2 O1 -65.6(2) . . . . no
F1 C1 C2 O1 53.4(2) . . . . no
F3 C1 C2 C3 -68.4(2) . . . . no
F2 C1 C2 C3 53.2(2) . . . . no
F1 C1 C2 C3 172.14(16) . . . . no
C4 O3 C3 O2 1.2(3) . . . . no
C4 O3 C3 C2 -179.54(14) . . . . no
O1 C2 C3 O2 6.5(3) . . . . no
C1 C2 C3 O2 -112.5(2) . . . . no
O1 C2 C3 O3 -172.78(15) . . . . no
C1 C2 C3 O3 68.2(2) . . . . no
C3 O3 C4 C5 82.0(2) . . . . no
O3 C4 C5 C6 61.7(2) . . . . no
C4 C5 C6 C7 179.44(17) . . . . no
C5 C6 C7 C8 -179.86(19) . . . . no
C6 C7 C8 C8 -178.48(12) . . . 2_575 no
